data_7201831
loop_
_publ_author_name
'Legrand, Yves-Marie'
'Michau, Mathieu'
'van der Lee, Arie'
'Barboiu, Mihail'

_publ_section_title
;
 Homomeric and heteromeric self-assembly of hybrid ureido--imidazole
 compounds
;
_journal_issue 5
_journal_name_full CrystEngComm
_journal_page_first 490
_journal_paper_doi 10.1039/b717015g
_journal_volume 10
_journal_year 2008
_chemical_formula_moiety 'C12 H14 N4 O, C2 H3 N'
_chemical_formula_sum 'C14 H17 N5 O'
_chemical_formula_weight 271.32
_space_group_IT_number 61
_symmetry_cell_setting orthorhombic
_symmetry_space_group_name_Hall '-P 2bc 2ac'
_symmetry_space_group_name_H-M 'P c a b'
_atom_sites_solution_hydrogens geom
_atom_sites_solution_primary direct
_audit_creation_date 07-05-29
_audit_creation_method CRYSTALS_ver_12.84
_cell_angle_alpha 90
_cell_angle_beta 90
_cell_angle_gamma 90
_cell_formula_units_Z 8
_cell_length_a 9.3860(10)
_cell_length_b 11.4412(4)
_cell_length_c 27.4207(3)
_cell_measurement_reflns_used 6426
_cell_measurement_temperature 175
_cell_measurement_theta_max 28.5629
_cell_measurement_theta_min 4.0784
_cell_volume 2944.6(3)
_computing_cell_refinement 'CrysAlis RED, (Oxford Diffraction, 2002)'
_computing_data_collection 'Xcalibur, (Oxford Diffraction, 2002)'
_computing_data_reduction 'CrysAlis RED, (Oxford Diffraction, 2002)'
_computing_molecular_graphics 'CAMERON (Watkin et al 1996)'
_computing_publication_material 'CRYSTALS (Betteridge et al 2003)'
_computing_structure_refinement 'CRYSTALS (Betteridge et al 2003)'
_computing_structure_solution 'SIR2002 (Burla et al., 2003)'
_diffrn_ambient_temperature 175
_diffrn_measured_fraction_theta_full 0.993
_diffrn_measured_fraction_theta_max 0.896
_diffrn_measurement_device_type 'Oxford Diffraction XCALIBUR'
_diffrn_measurement_method \w
_diffrn_radiation_monochromator graphite
_diffrn_radiation_type 'Mo K\a'
_diffrn_radiation_wavelength 0.71073
_diffrn_reflns_av_R_equivalents 0.022
_diffrn_reflns_limit_h_max 6
_diffrn_reflns_limit_h_min -12
_diffrn_reflns_limit_k_max 14
_diffrn_reflns_limit_k_min -15
_diffrn_reflns_limit_l_max 35
_diffrn_reflns_limit_l_min -34
_diffrn_reflns_number 12019
_diffrn_reflns_theta_full 26.019
_diffrn_reflns_theta_max 28.593
_diffrn_reflns_theta_min 4.089
_diffrn_standards_decay_% 0.00
_diffrn_standards_interval_time 30
_diffrn_standards_number '4 frames'
_exptl_absorpt_coefficient_mu 0.082
_exptl_absorpt_correction_T_max 1.00000
_exptl_absorpt_correction_T_min 0.86786
_exptl_absorpt_correction_type empirical
_exptl_absorpt_process_details
;
AbsPack - CrysAlis RED (Oxford Diffraction, 2002)
;
_exptl_crystal_colour colourless
_exptl_crystal_density_diffrn 1.224
_exptl_crystal_description prismatic
_exptl_crystal_F_000 1152
_exptl_crystal_size_max 0.70
_exptl_crystal_size_mid 0.10
_exptl_crystal_size_min 0.08
_refine_diff_density_max 0.26
_refine_diff_density_min -0.22
_refine_ls_extinction_method None
_refine_ls_goodness_of_fit_ref 1.0831
_refine_ls_hydrogen_treatment constr
_refine_ls_matrix_type full
_refine_ls_number_parameters 181
_refine_ls_number_reflns 2127
_refine_ls_number_restraints 0
_refine_ls_R_factor_all 0.0776
_refine_ls_R_factor_gt 0.0453
_refine_ls_shift/su_max 0.010181
_refine_ls_structure_factor_coef F
_refine_ls_weighting_details
;
Method, part 1, Chebychev polynomial, (Watkin, 1994, Prince, 1982)
[weight] = 1.0/[A~0~*T~0~(x)+A~1~*T~1~(x) ... +A~n-1~]*T~n-1~(x)]
where A~i~ are the Chebychev coefficients listed below and x= Fcalc/Fmax
Method = Robust Weighting (Prince, 1982)
W = [weight] * [1-(deltaF/6*sigmaF)^2^]^2^
A~i~ are:
8.74 -10.6 -0.324 0.770 -6.26
;
_refine_ls_weighting_scheme calc
_refine_ls_wR_factor_all 0.0472
_refine_ls_wR_factor_gt 0.0442
_refine_ls_wR_factor_ref 0.0442
_reflns_limit_h_max 12
_reflns_limit_h_min 0
_reflns_limit_k_max 15
_reflns_limit_k_min 0
_reflns_limit_l_max 35
_reflns_limit_l_min 0
_reflns_number_gt 2127
_reflns_number_total 3766
_reflns_threshold_expression I>2.00u(I)
_oxford_diffrn_Wilson_B_factor 0.00
_oxford_diffrn_Wilson_scale 0.00
_oxford_refine_ls_scale 4.018(8)
_oxford_structure_analysis_title yml59
_cod_data_source_file b717015g.txt
_cod_data_source_block 2
_cod_depositor_comments
;
The following automatic conversions were performed:
'_symmetry_cell_setting' value 'Orthorhombic' changed to 'orthorhombic'
according to '/home/saulius/struct/CIF-dictionaries/cif_core.dic'
dictionary named 'cif_core.dic' version 2.4.1 from 2010-06-29.

Automatic conversion script
Id: cif_fix_enum 1527 2010-12-29 10:47:43Z saulius 
;
_cod_original_sg_symbol_H-M 'Pcab '
_cod_original_formula_sum 'C14 H17 N5 O1'
_cod_database_code 7201831

loop_
_symmetry_equiv_pos_as_xyz
x,y,z
-x,-y,-z
-x+1/2,y,z+1/2
x+1/2,-y,-z+1/2
x+1/2,-y+1/2,z
-x+1/2,y+1/2,-z
-x,-y+1/2,z+1/2
x,y+1/2,-z+1/2

loop_
_atom_site_label
_atom_site_type_symbol
_atom_site_fract_x
_atom_site_fract_y
_atom_site_fract_z
_atom_site_U_iso_or_equiv
_atom_site_occupancy
_atom_site_adp_type
_atom_site_refinement_flags_posn
_atom_site_refinement_flags_adp
_atom_site_refinement_flags_occupancy
_atom_site_disorder_assembly
_atom_site_disorder_group
_atom_site_attached_hydrogens
H21 H 0.6200 1.3144 0.0303 0.0500 1.0000 Uiso R . . . . .
H22 H 0.4026 1.2756 0.0752 0.0500 1.0000 Uiso R . . . . .
H23 H 0.4257 1.1322 0.1372 0.0500 1.0000 Uiso R . . . . .
H24 H 0.8115 1.0563 0.1455 0.0500 1.0000 Uiso R . . . . .
H25 H 0.6707 1.0043 0.1642 0.0500 1.0000 Uiso R . . . . .
H26 H 0.6413 0.8909 0.0976 0.0500 1.0000 Uiso R . . . . .
H27 H 0.7988 0.9384 0.0746 0.0500 1.0000 Uiso R . . . . .
H28 H 0.9267 0.8228 0.1193 0.0500 1.0000 Uiso R . . . . .
H29 H 0.9396 0.6812 0.1678 0.0500 1.0000 Uiso R . . . . .
H30 H 0.9786 0.5437 0.2349 0.0391 1.0000 Uiso R . . . . .
H31 H 0.9373 0.3562 0.2653 0.0492 1.0000 Uiso R . . . . .
H32 H 0.7382 0.2501 0.2390 0.0493 1.0000 Uiso R . . . . .
H33 H 0.5813 0.3325 0.1828 0.0439 1.0000 Uiso R . . . . .
H34 H 0.6226 0.5197 0.1515 0.0359 1.0000 Uiso R . . . . .
H35 H 0.8352 0.5040 0.0644 0.0925 1.0000 Uiso R . . . . .
H36 H 0.8849 0.6265 0.0471 0.0925 1.0000 Uiso R . . . . .
H37 H 0.8466 0.5311 0.0091 0.0925 1.0000 Uiso R . . . . .
N1 N 0.70726(14) 1.18312(13) 0.07343(5) 0.0351 1.0000 Uani . . . . . .
C2 C 0.60882(17) 1.25537(16) 0.05682(7) 0.0364 1.0000 Uani . . . . . .
N3 N 0.48506(14) 1.24169(12) 0.07995(5) 0.0325 1.0000 Uani . . . . . .
C4 C 0.50465(17) 1.15518(14) 0.11392(6) 0.0312 1.0000 Uani . . . . . .
C5 C 0.64184(16) 1.11986(13) 0.10979(6) 0.0283 1.0000 Uani . . . . . .
C6 C 0.71980(18) 1.02467(14) 0.13581(6) 0.0347 1.0000 Uani . . . . . .
C7 C 0.74425(19) 0.92101(15) 0.10229(7) 0.0363 1.0000 Uani . . . . . .
N8 N 0.82140(15) 0.82501(12) 0.12504(6) 0.0361 1.0000 Uani . . . . . .
C9 C 0.75443(17) 0.73968(13) 0.14968(6) 0.0275 1.0000 Uani . . . . . .
O10 O 0.62377(11) 0.73505(10) 0.15479(4) 0.0341 1.0000 Uani . . . . . .
N11 N 0.84498(13) 0.65736(11) 0.16861(5) 0.0289 1.0000 Uani . . . . . .
C12 C 0.80692(16) 0.54923(13) 0.18944(6) 0.0262 1.0000 Uani . . . . . .
C13 C 0.68712(17) 0.48650(14) 0.17433(6) 0.0301 1.0000 Uani . . . . . .
C14 C 0.66261(19) 0.37557(15) 0.19310(6) 0.0362 1.0000 Uani . . . . . .
C15 C 0.7552(2) 0.32661(15) 0.22662(7) 0.0415 1.0000 Uani . . . . . .
C16 C 0.8733(2) 0.38952(17) 0.24205(6) 0.0410 1.0000 Uani . . . . . .
C17 C 0.89807(17) 0.50039(15) 0.22370(6) 0.0327 1.0000 Uani . . . . . .
N18 N 0.5661(3) 0.6334(4) 0.04059(9) 0.1080 1.0000 Uani . . . . . .
C19 C 0.6787(3) 0.6018(3) 0.04005(8) 0.0669 1.0000 Uani . . . . . .
C20 C 0.8244(3) 0.5632(3) 0.04000(10) 0.0773 1.0000 Uani . . . . . .

loop_
_atom_site_aniso_label
_atom_site_aniso_U_11
_atom_site_aniso_U_22
_atom_site_aniso_U_33
_atom_site_aniso_U_23
_atom_site_aniso_U_13
_atom_site_aniso_U_12
N1 0.0226(6) 0.0367(7) 0.0460(8) 0.0063(6) 0.0018(6) -0.0005(6)
C2 0.0267(8) 0.0352(8) 0.0474(9) 0.0080(8) 0.0007(7) -0.0001(7)
N3 0.0211(6) 0.0305(7) 0.0460(8) -0.0004(6) -0.0009(6) 0.0014(5)
C4 0.0264(7) 0.0287(7) 0.0384(8) -0.0003(7) 0.0024(7) -0.0038(7)
C5 0.0248(7) 0.0252(7) 0.0348(8) -0.0034(6) -0.0006(6) -0.0039(6)
C6 0.0330(8) 0.0328(8) 0.0384(8) 0.0041(7) -0.0032(7) 0.0018(7)
C7 0.0333(8) 0.0302(7) 0.0453(10) 0.0054(7) -0.0010(7) 0.0048(7)
N8 0.0232(6) 0.0319(7) 0.0531(8) 0.0071(6) -0.0003(6) 0.0029(6)
C9 0.0206(7) 0.0266(7) 0.0354(7) -0.0064(7) -0.0021(6) 0.0016(6)
O10 0.0169(5) 0.0324(6) 0.0528(7) -0.0029(5) -0.0019(5) 0.0032(5)
N11 0.0164(5) 0.0248(6) 0.0455(8) 0.0005(6) -0.0008(5) -0.0001(5)
C12 0.0228(7) 0.0245(7) 0.0314(7) -0.0054(6) 0.0049(6) 0.0025(6)
C13 0.0239(7) 0.0293(8) 0.0370(8) -0.0039(7) 0.0010(6) -0.0013(6)
C14 0.0347(8) 0.0301(8) 0.0438(9) -0.0073(7) 0.0077(7) -0.0074(7)
C15 0.0529(10) 0.0316(8) 0.0400(9) 0.0043(7) 0.0113(9) -0.0027(9)
C16 0.0458(10) 0.0438(10) 0.0333(9) 0.0054(8) 0.0002(7) 0.0059(9)
C17 0.0310(8) 0.0362(8) 0.0309(8) -0.0039(7) 0.0009(6) 0.0003(7)
N18 0.0687(16) 0.192(3) 0.0638(15) 0.0140(18) 0.0056(12) 0.026(2)
C19 0.0691(16) 0.0929(19) 0.0387(11) 0.0066(11) -0.0046(11) 0.0045(15)
C20 0.0829(19) 0.0890(19) 0.0602(15) 0.0073(13) -0.0160(14) 0.0251(16)

loop_
_atom_type_symbol
_atom_type_scat_dispersion_real
_atom_type_scat_dispersion_imag
_atom_type_scat_Cromer_Mann_a1
_atom_type_scat_Cromer_Mann_b1
_atom_type_scat_Cromer_Mann_a2
_atom_type_scat_Cromer_Mann_b2
_atom_type_scat_Cromer_Mann_a3
_atom_type_scat_Cromer_Mann_b3
_atom_type_scat_Cromer_Mann_a4
_atom_type_scat_Cromer_Mann_b4
_atom_type_scat_Cromer_Mann_c
_atom_type_scat_source
C 0.0033 0.0016 2.3100 20.8439 1.0200 10.2075 1.5886 0.5687 0.8650 51.6512 0.2156 'International Tables Vol C 4.2.6.8 and 6.1.1.4'
H 0.0000 0.0000 0.4930 10.5109 0.3229 26.1257 0.1402 3.1424 0.0408 57.7998 0.0030 'International Tables Vol C 4.2.6.8 and 6.1.1.4'
N 0.0061 0.0033 12.2126 0.0057 3.1322 9.8933 2.0125 28.9975 1.1663 0.5826 -11.5290 'International Tables Vol C 4.2.6.8 and 6.1.1.4'
O 0.0106 0.0060 3.0485 13.2771 2.2868 5.7011 1.5463 0.3239 0.8670 32.9089 0.2508 'International Tables Vol C 4.2.6.8 and 6.1.1.4'

loop_
_geom_angle_atom_site_label_1
_geom_angle_site_symmetry_1
_geom_angle_atom_site_label_2
_geom_angle_site_symmetry_2
_geom_angle_atom_site_label_3
_geom_angle_site_symmetry_3
_geom_angle
_geom_angle_publ_flag
C2 . N1 . C5 . 105.48(13) yes
H21 . C2 . N1 . 127.0 no
H21 . C2 . N3 . 121.2 no
N1 . C2 . N3 . 111.84(15) yes
C2 . N3 . H22 . 130.4 no
C2 . N3 . C4 . 106.92(13) yes
H22 . N3 . C4 . 122.6 no
H23 . C4 . N3 . 121.2 no
H23 . C4 . C5 . 132.1 no
N3 . C4 . C5 . 106.63(14) yes
N1 . C5 . C4 . 109.13(14) yes
N1 . C5 . C6 . 120.72(14) yes
C4 . C5 . C6 . 130.05(15) yes
C5 . C6 . H24 . 107.1 no
C5 . C6 . H25 . 109.8 no
H24 . C6 . H25 . 107.6 no
C5 . C6 . C7 . 110.77(13) yes
H24 . C6 . C7 . 108.8 no
H25 . C6 . C7 . 112.6 no
C6 . C7 . H26 . 101.3 no
C6 . C7 . H27 . 114.1 no
H26 . C7 . H27 . 118.7 no
C6 . C7 . N8 . 113.90(14) yes
H26 . C7 . N8 . 105.5 no
H27 . C7 . N8 . 103.6 no
C7 . N8 . H28 . 116.2 no
C7 . N8 . C9 . 122.07(14) yes
H28 . N8 . C9 . 121.6 no
N8 . C9 . O10 . 123.55(15) yes
N8 . C9 . N11 . 113.55(14) yes
O10 . C9 . N11 . 122.90(15) yes
H29 . N11 . C9 . 112.4 no
H29 . N11 . C12 . 120.7 no
C9 . N11 . C12 . 126.85(13) yes
N11 . C12 . C13 . 122.35(14) yes
N11 . C12 . C17 . 118.14(14) yes
C13 . C12 . C17 . 119.35(15) yes
H34 . C13 . C12 . 120.2 no
H34 . C13 . C14 . 120.3 no
C12 . C13 . C14 . 119.53(16) yes
H33 . C14 . C13 . 119.7 no
H33 . C14 . C15 . 119.4 no
C13 . C14 . C15 . 120.83(16) yes
H32 . C15 . C14 . 120.2 no
H32 . C15 . C16 . 120.2 no
C14 . C15 . C16 . 119.62(16) yes
H31 . C16 . C15 . 119.9 no
H31 . C16 . C17 . 120.2 no
C15 . C16 . C17 . 119.89(17) yes
H30 . C17 . C12 . 119.8 no
H30 . C17 . C16 . 119.4 no
C12 . C17 . C16 . 120.76(16) yes
N18 . C19 . C20 . 178.8(4) yes
C19 . C20 . H35 . 108.5 no
C19 . C20 . H37 . 109.2 no
H35 . C20 . H37 . 109.1 no
C19 . C20 . H36 . 109.7 no
H35 . C20 . H36 . 109.7 no
H37 . C20 . H36 . 110.6 no

loop_
_geom_bond_atom_site_label_1
_geom_bond_site_symmetry_1
_geom_bond_atom_site_label_2
_geom_bond_site_symmetry_2
_geom_bond_distance
_geom_bond_publ_flag
H21 . C2 . 0.998 no
H22 . N3 . 0.876 no
H23 . C4 . 1.013 no
H24 . C6 . 0.970 no
H25 . C6 . 0.935 no
H26 . C7 . 1.034 no
H27 . C7 . 0.937 no
H28 . N8 . 1.001 no
H29 . N11 . 0.929 no
H30 . C17 . 0.955 no
H31 . C16 . 0.955 no
H32 . C15 . 0.952 no
H33 . C14 . 0.952 no
H34 . C13 . 0.950 no
H35 . C20 . 0.957 no
H36 . C20 . 0.941 no
H37 . C20 . 0.947 no
N1 . C2 . 1.321(2) yes
N1 . C5 . 1.377(2) yes
C2 . N3 . 1.333(2) yes
N3 . C4 . 1.371(2) yes
C4 . C5 . 1.354(2) yes
C5 . C6 . 1.493(2) yes
C6 . C7 . 1.518(2) yes
C7 . N8 . 1.456(2) yes
N8 . C9 . 1.343(2) yes
C9 . O10 . 1.2355(19) yes
C9 . N11 . 1.371(2) yes
N11 . C12 . 1.409(2) yes
C12 . C13 . 1.397(2) yes
C12 . C17 . 1.388(2) yes
C13 . C14 . 1.389(2) yes
C14 . C15 . 1.383(3) yes
C15 . C16 . 1.388(3) yes
C16 . C17 . 1.384(3) yes
N18 . C19 . 1.117(4) yes
C19 . C20 . 1.438(4) yes

loop_
_geom_hbond_atom_site_label_D
_geom_hbond_site_symmetry_D
_geom_hbond_atom_site_label_H
_geom_hbond_site_symmetry_H
_geom_hbond_atom_site_label_A
_geom_hbond_site_symmetry_A
_geom_hbond_angle_DHA
_geom_hbond_distance_DH
_geom_hbond_distance_HA
_geom_hbond_distance_DA
_geom_hbond_publ_flag
N3 . H22 . N1 5_475 166 0.88 1.89 2.751(2) yes
N8 . H28 . O10 5_565 140 1.00 2.19 3.032(2) yes
N11 . H29 . O10 5_565 165 0.93 2.01 2.916(2) yes

loop_
_cod_related_entry_id
_cod_related_entry_database
_cod_related_entry_code
1 ChemSpider 21118095
